data_7202290
loop_
_publ_author_name
'Cui, Ying'
'Cao, Man-Li'
'Yang, Li-Fei'
'Niu, Yan-Li'
'Ye, Bao-Hui'

_publ_section_title
;
 Water nanotubes confined to nanochannels of a (10,3)-b net constructed
 by binary building blocks via the R22(9) synthon
;
_journal_issue 10
_journal_name_full CrystEngComm
_journal_page_first 1288
_journal_paper_doi 10.1039/b809511f
_journal_volume 10
_journal_year 2008
_chemical_formula_sum 'C30 H46 N13 O16 Ru'
_chemical_formula_weight 945.87
_chemical_name_systematic
;
?
;
_space_group_IT_number 70
_symmetry_cell_setting orthorhombic
_symmetry_space_group_name_Hall '-F 2uv 2vw'
_symmetry_space_group_name_H-M 'F d d d :2'
_atom_sites_solution_hydrogens geom
_atom_sites_solution_primary direct
_atom_sites_solution_secondary difmap
_audit_creation_method SHELXL-97
_cell_angle_alpha 90.00
_cell_angle_beta 90.00
_cell_angle_gamma 90.00
_cell_formula_units_Z 16
_cell_length_a 10.7216(5)
_cell_length_b 31.7838(13)
_cell_length_c 59.500(2)
_cell_measurement_reflns_used 4318
_cell_measurement_temperature 150(2)
_cell_measurement_theta_max 25.00
_cell_measurement_theta_min 3.12
_cell_volume 20276.0(14)
_computing_structure_refinement 'SHELXL-97 (Sheldrick, 1997)'
_computing_structure_solution 'SHELXS-97 (Sheldrick, 1990)'
_diffrn_ambient_temperature 150(2)
_diffrn_measured_fraction_theta_full 0.966
_diffrn_measured_fraction_theta_max 0.966
_diffrn_measurement_device_type 'multiwire proportional'
_diffrn_measurement_method 'phi and omega scans'
_diffrn_radiation_monochromator graphite
_diffrn_radiation_source 'fine-focus sealed tube'
_diffrn_radiation_type MoK\a
_diffrn_radiation_wavelength 0.71073
_diffrn_reflns_av_R_equivalents 0.0625
_diffrn_reflns_av_sigmaI/netI 0.1488
_diffrn_reflns_limit_h_max 12
_diffrn_reflns_limit_h_min -12
_diffrn_reflns_limit_k_max 37
_diffrn_reflns_limit_k_min -35
_diffrn_reflns_limit_l_max 44
_diffrn_reflns_limit_l_min -70
_diffrn_reflns_number 11517
_diffrn_reflns_theta_full 25.00
_diffrn_reflns_theta_max 25.00
_diffrn_reflns_theta_min 3.12
_diffrn_standards_decay_% 0
_exptl_absorpt_coefficient_mu 0.378
_exptl_absorpt_correction_T_max 0.9525
_exptl_absorpt_correction_T_min 0.8336
_exptl_absorpt_correction_type multi-scan
_exptl_absorpt_process_details SADABS
_exptl_crystal_colour green
_exptl_crystal_density_diffrn 1.239
_exptl_crystal_density_method 'not measured'
_exptl_crystal_description block
_exptl_crystal_F_000 7824
_exptl_crystal_size_max 0.50
_exptl_crystal_size_mid 0.21
_exptl_crystal_size_min 0.13
_refine_diff_density_max 0.962
_refine_diff_density_min -0.981
_refine_diff_density_rms 0.121
_refine_ls_extinction_method none
_refine_ls_goodness_of_fit_ref 1.024
_refine_ls_hydrogen_treatment constr
_refine_ls_matrix_type full
_refine_ls_number_parameters 275
_refine_ls_number_reflns 4318
_refine_ls_number_restraints 4
_refine_ls_restrained_S_all 1.040
_refine_ls_R_factor_all 0.1229
_refine_ls_R_factor_gt 0.0754
_refine_ls_shift/su_max 0.000
_refine_ls_shift/su_mean 0.000
_refine_ls_structure_factor_coef Fsqd
_refine_ls_weighting_details 'calc w=1/[\s^2^(Fo^2^)+(0.1225P)^2^+0.0000P] where P=(Fo^2^+2Fc^2^)/3'
_refine_ls_weighting_scheme calc
_refine_ls_wR_factor_gt 0.2180
_refine_ls_wR_factor_ref 0.2368
_reflns_number_gt 2056
_reflns_number_total 4318
_reflns_threshold_expression >2sigma(I)
_cod_data_source_file b809511f.txt
_cod_data_source_block 1
_cod_depositor_comments
;
The following automatic conversions were performed:
'_symmetry_cell_setting' value 'Orthorhombic' changed to 'orthorhombic'
according to '/home/saulius/struct/CIF-dictionaries/cif_core.dic'
dictionary named 'cif_core.dic' version 2.4.1 from 2010-06-29.

Automatic conversion script
Id: cif_fix_enum 1527 2010-12-29 10:47:43Z saulius 
;
_cod_original_cell_volume 20275.9(14)
_cod_original_sg_symbol_H-M Fddd
_cod_database_code 7202290

loop_
_symmetry_equiv_pos_as_xyz
'x, y, z'
'-x+3/4, -y+3/4, z'
'-x+3/4, y, -z+3/4'
'x, -y+3/4, -z+3/4'
'x, y+1/2, z+1/2'
'-x+3/4, -y+5/4, z+1/2'
'-x+3/4, y+1/2, -z+5/4'
'x, -y+5/4, -z+5/4'
'x+1/2, y, z+1/2'
'-x+5/4, -y+3/4, z+1/2'
'-x+5/4, y, -z+5/4'
'x+1/2, -y+3/4, -z+5/4'
'x+1/2, y+1/2, z'
'-x+5/4, -y+5/4, z'
'-x+5/4, y+1/2, -z+3/4'
'x+1/2, -y+5/4, -z+3/4'
'-x, -y, -z'
'x-3/4, y-3/4, -z'
'x-3/4, -y, z-3/4'
'-x, y-3/4, z-3/4'
'-x, -y+1/2, -z+1/2'
'x-3/4, y-1/4, -z+1/2'
'x-3/4, -y+1/2, z-1/4'
'-x, y-1/4, z-1/4'
'-x+1/2, -y, -z+1/2'
'x-1/4, y-3/4, -z+1/2'
'x-1/4, -y, z-1/4'
'-x+1/2, y-3/4, z-1/4'
'-x+1/2, -y+1/2, -z'
'x-1/4, y-1/4, -z'
'x-1/4, -y+1/2, z-3/4'
'-x+1/2, y-1/4, z-3/4'

loop_
_atom_site_label
_atom_site_type_symbol
_atom_site_fract_x
_atom_site_fract_y
_atom_site_fract_z
_atom_site_U_iso_or_equiv
_atom_site_adp_type
_atom_site_occupancy
_atom_site_symmetry_multiplicity
_atom_site_calc_flag
_atom_site_refinement_flags
_atom_site_disorder_assembly
_atom_site_disorder_group
Ru Ru 0.3750 0.3750 0.039074(15) 0.0404(4) Uani 1 2 d S . .
C1 C 0.5327(7) 0.4113(3) -0.00297(13) 0.046(2) Uani 1 1 d . . .
H1A H 0.6002 0.3920 -0.0037 0.056 Uiso 1 1 calc R . .
C2 C 0.5086(8) 0.4431(3) -0.01783(13) 0.050(2) Uani 1 1 d . . .
H2A H 0.5560 0.4498 -0.0308 0.061 Uiso 1 1 calc R . .
C3 C 0.3666(7) 0.4447(2) 0.00789(11) 0.0322(16) Uani 1 1 d . . .
C4 C 0.2602(7) 0.4498(2) 0.02170(12) 0.041(2) Uani 1 1 d . . .
C5 C 0.0973(7) 0.4704(2) 0.04073(14) 0.048(2) Uani 1 1 d . . .
H5A H 0.0272 0.4862 0.0456 0.057 Uiso 1 1 calc R . .
C6 C 0.1375(7) 0.4338(3) 0.04945(14) 0.049(2) Uani 1 1 d . . .
H6A H 0.1004 0.4194 0.0617 0.058 Uiso 1 1 calc R . .
C7 C 0.2256(7) 0.3080(2) 0.06952(13) 0.044(2) Uani 1 1 d . . .
H7A H 0.1867 0.2909 0.0584 0.053 Uiso 1 1 calc R . .
C8 C 0.2178(7) 0.3027(3) 0.09249(14) 0.049(2) Uani 1 1 d . . .
H8A H 0.1722 0.2815 0.1001 0.059 Uiso 1 1 calc R . .
C9 C 0.3351(7) 0.3573(2) 0.08589(13) 0.0389(19) Uani 1 1 d . . .
C10 C 0.5426(7) 0.1977(2) -0.02199(13) 0.045(2) Uani 1 1 d D . .
C11 C 0.5805(7) 0.1615(2) -0.03424(12) 0.0402(19) Uani 1 1 d D . .
C12 C 0.5796(7) 0.1591(2) -0.05809(13) 0.042(2) Uani 1 1 d . . .
H12A H 0.5460 0.1821 -0.0663 0.050 Uiso 1 1 calc R . .
C13 C 0.6250 0.1250 -0.07004(16) 0.039(3) Uani 1 2 d S . .
C14 C 0.6250 0.1250 -0.09483(18) 0.048(3) Uani 1 2 d S . .
C15 C 0.6250 0.1250 -0.02281(18) 0.037(2) Uani 1 2 d S . .
H15A H 0.6250 0.1250 -0.0068 0.044 Uiso 1 2 calc SR . .
C16 C 0.8750 0.1952(7) -0.1250 0.198(14) Uani 1 2 d SD . .
H16A H 0.9031 0.1991 -0.1402 0.298 Uiso 0.50 1 d PR . .
H16B H 0.8339 0.1685 -0.1237 0.298 Uiso 0.50 1 d PR . .
H16C H 0.9452 0.1960 -0.1150 0.298 Uiso 0.50 1 d PR . .
C17 C 0.708(2) 0.2414(8) -0.1017(3) 0.106 Uiso 0.50 1 d PD . .
H17A H 0.7406 0.2287 -0.0883 0.159 Uiso 0.50 1 d PR . .
H17B H 0.6229 0.2327 -0.1038 0.159 Uiso 0.50 1 d PR . .
H17C H 0.7108 0.2715 -0.1002 0.159 Uiso 0.50 1 d PR . .
C18 C 0.756(2) 0.2495(8) -0.1414(3) 0.138(11) Uiso 0.50 1 d PD . .
H18A H 0.7866 0.2347 -0.1543 0.166 Uiso 0.50 1 d PR . .
N1 N 0.4424(6) 0.4123(2) 0.01304(10) 0.0400(15) Uani 1 1 d . . .
N2 N 0.4039(6) 0.4637(2) -0.01060(10) 0.0445(17) Uani 1 1 d . . .
H2B H 0.3683 0.4855 -0.0171 0.053 Uiso 1 1 calc R . .
N3 N 0.2404(5) 0.42065(19) 0.03780(10) 0.0395(15) Uani 1 1 d . . .
N4 N 0.1759(6) 0.4808(2) 0.02347(11) 0.0452(16) Uani 1 1 d . . .
H4A H 0.1718 0.5035 0.0151 0.054 Uiso 1 1 calc R . .
N5 N 0.3003(5) 0.34273(19) 0.06561(10) 0.0388(15) Uani 1 1 d . . .
N6 N 0.2879(6) 0.3337(2) 0.10222(10) 0.0492(18) Uani 1 1 d . . .
H6B H 0.2997 0.3373 0.1167 0.059 Uiso 1 1 calc R . .
N7 N 0.783(2) 0.2279(6) -0.1209(3) 0.134(8) Uani 0.50 1 d PD . .
O1 O 0.4759(5) 0.22562(17) -0.03152(9) 0.0523(15) Uani 1 1 d . . .
O2 O 0.5775(5) 0.20109(17) -0.00130(9) 0.0524(15) Uani 1 1 d . . .
O3 O 0.5836(7) 0.15707(18) -0.10439(9) 0.071(2) Uani 1 1 d . . .
O4 O 0.6894(18) 0.2800(6) -0.1373(3) 0.137 Uiso 0.50 1 d PD . .
O1W O 0.7116(11) 0.3299(4) -0.0239(3) 0.221(7) Uani 1 1 d . . .
H1WA H 0.7773 0.3143 -0.0160 0.331 Uiso 1 1 d R . .
H1WB H 0.7443 0.3515 -0.0294 0.331 Uiso 1 1 d R . .
O2W O 0.5801(11) 0.2856(4) -0.0594(3) 0.218(7) Uani 1 1 d . . .
H2WA H 0.5644 0.2615 -0.0513 0.328 Uiso 1 1 d R . .
H2WB H 0.6177 0.3036 -0.0492 0.328 Uiso 1 1 d R . .
O3W O 0.1250 0.2176(7) 0.1250 0.207 Uiso 1 2 d S . .
H3WA H 0.1228 0.1995 0.1120 0.310 Uiso 1 1 d R . .
O4W O 0.1006(12) 0.2979(6) -0.0653(2) 0.242(7) Uani 1 1 d . . .
H4WA H 0.0843 0.2919 -0.0790 0.363 Uiso 1 1 d R . .
H4WB H 0.1813 0.2953 -0.0644 0.363 Uiso 1 1 d R . .
O5W O -0.072(2) 0.3432(8) -0.0389(4) 0.184(9) Uani 0.50 1 d P . .
H5WA H -0.0188 0.3238 -0.0474 0.275 Uiso 0.50 1 d PR . .
H5WB H -0.0753 0.3328 -0.0263 0.275 Uiso 0.50 1 d PR . .
O6W O 0.358(2) 0.3217(11) -0.0826(3) 0.208(11) Uani 0.50 1 d P . .
H6WA H 0.3591 0.3475 -0.0826 0.312 Uiso 0.50 1 d PR . .
H6WB H 0.4281 0.3151 -0.0726 0.312 Uiso 0.50 1 d PR . .

loop_
_atom_site_aniso_label
_atom_site_aniso_U_11
_atom_site_aniso_U_22
_atom_site_aniso_U_33
_atom_site_aniso_U_23
_atom_site_aniso_U_13
_atom_site_aniso_U_12
Ru 0.0460(6) 0.0467(6) 0.0284(5) 0.000 0.000 0.0097(5)
C1 0.052(5) 0.057(5) 0.030(4) -0.005(4) -0.001(4) 0.013(4)
C2 0.061(5) 0.057(5) 0.033(4) -0.001(4) 0.014(4) 0.012(5)
C3 0.039(4) 0.032(4) 0.025(4) -0.001(3) 0.001(4) 0.007(4)
C4 0.057(5) 0.038(4) 0.029(4) -0.001(4) -0.008(4) 0.000(4)
C5 0.051(5) 0.041(5) 0.051(5) 0.003(4) 0.022(4) 0.006(4)
C6 0.053(5) 0.052(5) 0.040(4) 0.006(4) 0.014(4) -0.001(5)
C7 0.054(5) 0.043(5) 0.036(4) -0.011(4) -0.002(4) 0.002(4)
C8 0.057(5) 0.042(5) 0.048(5) -0.002(4) -0.004(4) -0.009(4)
C9 0.046(5) 0.040(4) 0.030(4) -0.001(4) -0.001(4) 0.009(4)
C10 0.053(5) 0.050(5) 0.033(4) -0.002(4) 0.000(4) 0.004(4)
C11 0.039(4) 0.045(5) 0.037(4) -0.004(4) -0.004(4) 0.004(4)
C12 0.041(5) 0.041(5) 0.043(5) 0.011(4) -0.005(4) 0.005(4)
C13 0.046(6) 0.050(7) 0.021(5) 0.000 0.000 0.016(6)
C14 0.055(7) 0.063(8) 0.027(6) 0.000 0.000 0.015(7)
C15 0.038(6) 0.032(5) 0.040(6) 0.000 0.000 -0.001(5)
C16 0.105(8) 0.19(3) 0.30(5) 0.000 0.01(2) 0.000
N1 0.044(4) 0.047(4) 0.029(3) -0.008(3) 0.006(3) 0.002(3)
N2 0.051(4) 0.049(4) 0.034(4) -0.001(3) 0.013(3) 0.012(3)
N3 0.044(4) 0.047(4) 0.028(3) -0.001(3) 0.007(3) 0.013(3)
N4 0.048(4) 0.047(4) 0.040(4) 0.008(3) 0.008(3) 0.012(4)
N5 0.040(4) 0.048(4) 0.028(3) -0.003(3) -0.002(3) 0.005(3)
N6 0.066(5) 0.054(4) 0.027(3) -0.002(3) -0.004(3) -0.013(4)
N7 0.138 0.15(2) 0.111(7) 0.031(8) 0.042(8) -0.009(17)
O1 0.068(4) 0.047(3) 0.042(3) -0.007(3) -0.005(3) 0.021(3)
O2 0.065(4) 0.050(3) 0.042(3) -0.010(3) -0.009(3) 0.016(3)
O3 0.130(6) 0.055(4) 0.028(3) 0.001(3) 0.000(3) 0.041(4)
O1W 0.188(12) 0.192(13) 0.282(8) -0.088(13) -0.050(11) 0.058(10)
O2W 0.158 0.178(11) 0.32(2) 0.075(13) 0.064(11) -0.009(9)
O4W 0.207 0.36(2) 0.156(12) -0.058(14) -0.081(9) 0.084(12)
O5W 0.209 0.20(3) 0.14(2) 0.034(19) -0.050(16) 0.07(2)
O6W 0.247 0.32(3) 0.058(11) -0.014(17) 0.008(14) 0.08(2)

loop_
_atom_type_symbol
_atom_type_description
_atom_type_scat_dispersion_real
_atom_type_scat_dispersion_imag
_atom_type_scat_source
C C 0.0033 0.0016 'International Tables Vol C Tables 4.2.6.8 and 6.1.1.4'
H H 0.0000 0.0000 'International Tables Vol C Tables 4.2.6.8 and 6.1.1.4'
N N 0.0061 0.0033 'International Tables Vol C Tables 4.2.6.8 and 6.1.1.4'
O O 0.0106 0.0060 'International Tables Vol C Tables 4.2.6.8 and 6.1.1.4'
Ru Ru -1.2594 0.8363 'International Tables Vol C Tables 4.2.6.8 and 6.1.1.4'

loop_
_geom_angle_atom_site_label_1
_geom_angle_atom_site_label_2
_geom_angle_atom_site_label_3
_geom_angle
_geom_angle_site_symmetry_1
_geom_angle_site_symmetry_3
_geom_angle_publ_flag
N5 Ru N5 79.0(3) . 2 ?
N5 Ru N3 87.1(2) . 2 ?
N5 Ru N3 96.2(2) 2 2 ?
N5 Ru N3 96.2(2) . . ?
N5 Ru N3 87.1(2) 2 . ?
N3 Ru N3 175.7(3) 2 . ?
N5 Ru N1 98.8(2) . 2 ?
N5 Ru N1 175.1(2) 2 2 ?
N3 Ru N1 79.2(2) 2 2 ?
N3 Ru N1 97.6(2) . 2 ?
N5 Ru N1 175.1(2) . . ?
N5 Ru N1 98.8(2) 2 . ?
N3 Ru N1 97.6(2) 2 . ?
N3 Ru N1 79.2(2) . . ?
N1 Ru N1 83.8(3) 2 . ?
N1 C1 C2 107.5(7) . . ?
N1 C1 H1A 126.3 . . ?
C2 C1 H1A 126.3 . . ?
N2 C2 C1 107.8(7) . . ?
N2 C2 H2A 126.1 . . ?
C1 C2 H2A 126.1 . . ?
N2 C3 N1 111.0(6) . . ?
N2 C3 C4 132.5(7) . . ?
N1 C3 C4 116.3(6) . . ?
N4 C4 N3 110.0(6) . . ?
N4 C4 C3 132.4(7) . . ?
N3 C4 C3 117.3(7) . . ?
C6 C5 N4 107.5(7) . . ?
C6 C5 H5A 126.3 . . ?
N4 C5 H5A 126.3 . . ?
C5 C6 N3 109.1(7) . . ?
C5 C6 H6A 125.4 . . ?
N3 C6 H6A 125.4 . . ?
C8 C7 N5 107.3(7) . . ?
C8 C7 H7A 126.3 . . ?
N5 C7 H7A 126.3 . . ?
N6 C8 C7 107.4(7) . . ?
N6 C8 H8A 126.3 . . ?
C7 C8 H8A 126.3 . . ?
N6 C9 N5 110.9(7) . . ?
N6 C9 C9 132.9(4) . 2 ?
N5 C9 C9 116.2(4) . 2 ?
O1 C10 O2 122.0(6) . . ?
O1 C10 C11 119.7(7) . . ?
O2 C10 C11 118.3(7) . . ?
C12 C11 C10 123.7(7) . . ?
C12 C11 C15 115.7(6) . . ?
C10 C11 C15 120.6(7) . . ?
C13 C12 C11 123.6(7) . . ?
C13 C12 H12A 118.2 . . ?
C11 C12 H12A 118.2 . . ?
C12 C13 C12 118.2(9) . 14_545 ?
C12 C13 C14 120.9(5) . . ?
C12 C13 C14 120.9(5) 14_545 . ?
O3 C14 O3 125.8(10) 14_545 . ?
O3 C14 C13 117.1(5) 14_545 . ?
O3 C14 C13 117.1(5) . . ?
C11 C15 C11 123.1(9) 14_545 . ?
C11 C15 H15A 118.5 14_545 . ?
C11 C15 H15A 118.5 . . ?
N7 C16 N7 89(2) 3_654 . ?
N7 C16 H16A 62.4 3_654 . ?
N7 C16 H16A 106.2 . . ?
N7 C16 H16B 163.3 3_654 . ?
N7 C16 H16B 107.9 . . ?
H16A C16 H16B 109.5 . . ?
N7 C16 H16C 63.5 3_654 . ?
N7 C16 H16C 114.2 . . ?
H16A C16 H16C 109.5 . . ?
H16B C16 H16C 109.5 . . ?
N7 C17 H17A 108.6 . . ?
N7 C17 H17B 109.5 . . ?
H17A C17 H17B 109.5 . . ?
N7 C17 H17C 110.2 . . ?
H17A C17 H17C 109.5 . . ?
H17B C17 H17C 109.5 . . ?
O4 C18 N7 109.3(8) . . ?
O4 C18 H18A 138.0 . . ?
N7 C18 H18A 112.3 . . ?
C3 N1 C1 106.8(6) . . ?
C3 N1 Ru 113.3(5) . . ?
C1 N1 Ru 139.1(5) . . ?
C3 N2 C2 107.0(6) . . ?
C3 N2 H2B 126.5 . . ?
C2 N2 H2B 126.5 . . ?
C4 N3 C6 106.0(6) . . ?
C4 N3 Ru 113.7(5) . . ?
C6 N3 Ru 140.0(5) . . ?
C4 N4 C5 107.4(6) . . ?
C4 N4 H4A 126.3 . . ?
C5 N4 H4A 126.3 . . ?
C9 N5 C7 106.5(6) . . ?
C9 N5 Ru 114.3(5) . . ?
C7 N5 Ru 139.1(5) . . ?
C9 N6 C8 107.8(7) . . ?
C9 N6 H6B 126.1 . . ?
C8 N6 H6B 126.1 . . ?
C18 N7 C16 109.8(9) . . ?
C18 N7 C17 114.3(8) . . ?
C16 N7 C17 135.7(8) . . ?
H1WA O1W H1WB 107.5 . . ?
H2WA O2W H2WB 104.5 . . ?
H4WA O4W H4WB 104.0 . . ?
H5WA O5W H5WB 104.1 . . ?
H6WA O6W H6WB 101.6 . . ?

loop_
_geom_bond_atom_site_label_1
_geom_bond_atom_site_label_2
_geom_bond_distance
_geom_bond_site_symmetry_2
_geom_bond_publ_flag
Ru N5 2.046(6) . ?
Ru N5 2.046(6) 2 ?
Ru N3 2.048(6) 2 ?
Ru N3 2.048(6) . ?
Ru N1 2.081(6) 2 ?
Ru N1 2.081(6) . ?
C1 N1 1.359(9) . ?
C1 C2 1.369(7) . ?
C1 H1A 0.9500 . ?
C2 N2 1.368(9) . ?
C2 H2A 0.9500 . ?
C3 N2 1.318(9) . ?
C3 N1 1.345(9) . ?
C3 C4 1.416(8) . ?
C4 N4 1.340(9) . ?
C4 N3 1.350(9) . ?
C5 C6 1.345(8) . ?
C5 N4 1.368(8) . ?
C5 H5A 0.9500 . ?
C6 N3 1.369(9) . ?
C6 H6A 0.9500 . ?
C7 C8 1.379(8) . ?
C7 N5 1.384(9) . ?
C7 H7A 0.9500 . ?
C8 N6 1.365(9) . ?
C8 H8A 0.9500 . ?
C9 N6 1.328(9) . ?
C9 N5 1.345(9) . ?
C9 C9 1.415(8) 2 ?
C10 O1 1.272(9) . ?
C10 O2 1.291(9) . ?
C10 C11 1.421(5) . ?
C11 C12 1.421(8) . ?
C11 C15 1.428(9) . ?
C12 C13 1.384(9) . ?
C12 H12A 0.9500 . ?
C13 C12 1.384(9) 14_545 ?
C13 C14 1.475(8) . ?
C14 O3 1.249(7) 14_545 ?
C14 O3 1.249(7) . ?
C15 C11 1.428(9) 14_545 ?
C15 H15A 0.9500 . ?
C16 N7 1.453(9) 3_654 ?
C16 N7 1.453(9) . ?
C16 H16A 0.9602 . ?
C16 H16B 0.9600 . ?
C16 H16C 0.9599 . ?
C17 N7 1.463(8) . ?
C17 H17A 0.9599 . ?
C17 H17B 0.9599 . ?
C17 H17C 0.9603 . ?
C18 O4 1.227(8) . ?
C18 N7 1.430(8) . ?
C18 H18A 0.9606 . ?
N2 H2B 0.8800 . ?
N4 H4A 0.8800 . ?
N6 H6B 0.8800 . ?
O1W H1WA 0.9813 . ?
O1W H1WB 0.8375 . ?
O2W H2WA 0.9205 . ?
O2W H2WB 0.9263 . ?
O3W H3WA 0.9643 . ?
O4W H4WA 0.8541 . ?
O4W H4WB 0.8709 . ?
O5W H5WA 0.9798 . ?
O5W H5WB 0.8201 . ?
O6W H6WA 0.8201 . ?
O6W H6WB 0.9821 . ?
